data_2225280
loop_
_publ_author_name
'Li, Rong-Xun'
'Wu, Qi-Ye'
'Liu, Fa-Qian'

_publ_section_title Tetrakis(1-ethyl-1<i>H</i>-imidazole-\k<i>N</i>^3^)bis(thiocyanato-\k<i>N</i>)cadmium(II)
_journal_coeditor_code HG2644
_journal_issue 3
_journal_name_full 'Acta Crystallographica Section E'
_journal_page_first m290
_journal_paper_doi 10.1107/S1600536810004964
_journal_volume 66
_journal_year 2010
_chemical_formula_iupac '[Cd (N C S)2 (C5 H8 N2)4]'
_chemical_formula_moiety 'C22 H32 Cd N10 S2'
_chemical_formula_sum 'C22 H32 Cd N10 S2'
_chemical_formula_weight 613.13
_chemical_name_systematic
;
Tetrakis(1-ethyl-1<i>H</i>-imidazole-\k<i>N</i>^3^)bis(thiocyanato-
\k<i>N</i>)cadmium(II)
;
_space_group_IT_number 2
_symmetry_cell_setting triclinic
_symmetry_space_group_name_Hall '-P 1'
_symmetry_space_group_name_H-M 'P -1'
_atom_sites_solution_hydrogens geom
_atom_sites_solution_primary direct
_atom_sites_solution_secondary difmap
_audit_creation_method SHELXL-97
_cell_angle_alpha 69.45(3)
_cell_angle_beta 70.88(3)
_cell_angle_gamma 89.02(3)
_cell_formula_units_Z 2
_cell_length_a 9.0580(18)
_cell_length_b 13.532(3)
_cell_length_c 13.571(3)
_cell_measurement_reflns_used 3229
_cell_measurement_temperature 293(2)
_cell_measurement_theta_max 25.97
_cell_measurement_theta_min 1.62
_cell_volume 1462.6(7)
_computing_cell_refinement 'SAINT (Bruker, 2001)'
_computing_data_collection 'SMART (Bruker, 2001)'
_computing_data_reduction 'SAINT (Bruker, 2001)'
_computing_molecular_graphics 'SHELXTL (Sheldrick, 2008)'
_computing_publication_material 'SHELXTL (Sheldrick, 2008) and local programs'
_computing_structure_refinement 'SHELXTL (Sheldrick, 2008)'
_computing_structure_solution 'SHELXTL (Sheldrick, 2008)'
_diffrn_ambient_temperature 293(2)
_diffrn_measured_fraction_theta_full 0.997
_diffrn_measured_fraction_theta_max 0.997
_diffrn_measurement_device_type 'Bruker SMART 1K CCD area-detector'
_diffrn_measurement_method 'thin-slice \w'
_diffrn_radiation_monochromator graphite
_diffrn_radiation_source 'fine-focus sealed tube'
_diffrn_radiation_type MoK\a
_diffrn_radiation_wavelength 0.71073
_diffrn_reflns_av_R_equivalents 0.0235
_diffrn_reflns_av_sigmaI/netI 0.0409
_diffrn_reflns_limit_h_max 11
_diffrn_reflns_limit_h_min 0
_diffrn_reflns_limit_k_max 16
_diffrn_reflns_limit_k_min -16
_diffrn_reflns_limit_l_max 16
_diffrn_reflns_limit_l_min -15
_diffrn_reflns_number 6087
_diffrn_reflns_theta_full 25.97
_diffrn_reflns_theta_max 25.97
_diffrn_reflns_theta_min 1.62
_diffrn_standards_interval_count 100
_diffrn_standards_number 3
_exptl_absorpt_coefficient_mu 0.918
_exptl_absorpt_correction_T_max 0.8377
_exptl_absorpt_correction_T_min 0.7703
_exptl_absorpt_correction_type multi-scan
_exptl_absorpt_process_details '(SADABS; Sheldrick, 2004)'
_exptl_crystal_colour colorless
_exptl_crystal_density_diffrn 1.392
_exptl_crystal_density_method 'not measured'
_exptl_crystal_description block
_exptl_crystal_F_000 628
_exptl_crystal_size_max 0.30
_exptl_crystal_size_mid 0.30
_exptl_crystal_size_min 0.20
_refine_diff_density_max 0.874
_refine_diff_density_min -0.852
_refine_ls_extinction_coef 0.038(3)
_refine_ls_extinction_expression Fc^*^=kFc[1+0.001xFc^2^\l^3^/sin(2\q)]^-1/4^
_refine_ls_extinction_method SHELXL
_refine_ls_goodness_of_fit_ref 0.998
_refine_ls_hydrogen_treatment constr
_refine_ls_matrix_type full
_refine_ls_number_parameters 321
_refine_ls_number_reflns 5708
_refine_ls_number_restraints 0
_refine_ls_restrained_S_all 0.998
_refine_ls_R_factor_all 0.0692
_refine_ls_R_factor_gt 0.0487
_refine_ls_shift/su_max 0.001
_refine_ls_shift/su_mean 0.000
_refine_ls_structure_factor_coef Fsqd
_refine_ls_weighting_details 'calc w=1/[\s^2^(Fo^2^)+(0.1000P)^2^] where P=(Fo^2^+2Fc^2^)/3'
_refine_ls_weighting_scheme calc
_refine_ls_wR_factor_gt 0.1234
_refine_ls_wR_factor_ref 0.1500
_reflns_number_gt 4412
_reflns_number_total 5708
_reflns_threshold_expression >2sigma(I)
_cod_data_source_file hg2644.cif
_cod_data_source_block I
_cod_depositor_comments
;
The following automatic conversions were performed:
'_symmetry_cell_setting' value 'Triclinic' changed to 'triclinic'
according to '/home/saulius/struct/CIF-dictionaries/cif_core.dic'
dictionary named 'cif_core.dic' version 2.4.1 from 2010-06-29.

Automatic conversion script
Id: cif_fix_enum 1527 2010-12-29 10:47:43Z saulius 

The following automatic conversions were performed:

'_symmetry_cell_setting' value 'Triclinic' changed to 'triclinic'
according to /home/saulius/struct/CIF-dictionaries/cif_core.dic
dictionary named 'cif_core.dic' version 2.4.1 from 2010-06-29.

Automatic conversion script
Id: cif_fix_values 1715 2011-07-08 13:25:40Z adriana 
;
_cod_database_code 2225280
_cod_database_fobs_code 2225280

loop_
_symmetry_equiv_pos_as_xyz
'x, y, z'
'-x, -y, -z'

loop_
_atom_site_type_symbol
_atom_site_label
_atom_site_fract_x
_atom_site_fract_y
_atom_site_fract_z
_atom_site_U_iso_or_equiv
_atom_site_adp_type
_atom_site_calc_flag
_atom_site_refinement_flags
_atom_site_occupancy
_atom_site_disorder_assembly
_atom_site_disorder_group
Cd Cd1 0.69564(4) 0.74519(2) 0.74788(3) 0.05176(18) Uani d . 1 . .
S S1 0.8813(2) 0.38753(12) 0.83690(15) 0.0894(5) Uani d . 1 . .
S S2 0.5096(2) 1.10420(12) 0.64503(16) 0.0908(5) Uani d . 1 . .
N N7 0.9399(5) 0.8103(3) 0.7377(3) 0.0619(10) Uani d . 1 . .
N N3 0.4588(5) 0.6765(3) 0.7552(3) 0.0598(10) Uani d . 1 . .
N N5 0.8071(5) 0.7265(3) 0.5749(3) 0.0589(9) Uani d . 1 . .
N N8 1.1286(5) 0.8430(3) 0.7960(3) 0.0577(9) Uani d . 1 . .
N N4 0.2773(5) 0.6417(4) 0.6931(4) 0.0695(11) Uani d . 1 . .
N N1 0.7430(6) 0.5694(4) 0.8445(4) 0.0744(12) Uani d . 1 . .
C C1 0.7999(5) 0.4933(4) 0.8406(4) 0.0549(10) Uani d . 1 . .
N N9 0.5902(5) 0.7659(3) 0.9200(3) 0.0600(9) Uani d . 1 . .
N N2 0.6550(6) 0.9207(4) 0.6501(4) 0.0780(12) Uani d . 1 . .
C C2 0.5964(6) 0.9977(4) 0.6467(4) 0.0578(11) Uani d . 1 . .
C C13 0.9874(6) 0.7894(4) 0.8245(4) 0.0640(12) Uani d . 1 . .
H H13A 0.9304 0.7433 0.8966 0.077 Uiso calc R 1 . .
N N6 0.9110(5) 0.7726(3) 0.3931(3) 0.0664(11) Uani d . 1 . .
C C20 0.5788(7) 0.8579(4) 0.9399(5) 0.0712(13) Uani d . 1 . .
H H20A 0.5914 0.9255 0.8858 0.085 Uiso calc R 1 . .
C C15 1.0593(6) 0.8803(4) 0.6491(4) 0.0647(12) Uani d . 1 . .
H H15A 1.0593 0.9107 0.5761 0.078 Uiso calc R 1 . .
C C18 0.5643(6) 0.6902(4) 1.0195(4) 0.0661(12) Uani d . 1 . .
H H18A 0.5654 0.6183 1.0313 0.079 Uiso calc R 1 . .
C C8 0.8485(7) 0.8045(4) 0.4788(4) 0.0689(13) Uani d . 1 . .
H H8A 0.8359 0.8749 0.4707 0.083 Uiso calc R 1 . .
C C10 0.8447(7) 0.6377(4) 0.5496(4) 0.0682(13) Uani d . 1 . .
H H10A 0.8278 0.5687 0.6017 0.082 Uiso calc R 1 . .
C C5 0.3418(7) 0.6026(4) 0.8429(5) 0.0692(13) Uani d . 1 . .
H H5A 0.3398 0.5730 0.9164 0.083 Uiso calc R 1 . .
C C14 1.1764(6) 0.8981(4) 0.6839(4) 0.0668(13) Uani d . 1 . .
H H14A 1.2716 0.9401 0.6396 0.080 Uiso calc R 1 . .
C C9 0.9098(7) 0.6655(4) 0.4379(4) 0.0740(15) Uani d . 1 . .
H H9A 0.9465 0.6205 0.3990 0.089 Uiso calc R 1 . .
C C4 0.2306(7) 0.5801(4) 0.8049(5) 0.0761(15) Uani d . 1 . .
H H4A 0.1404 0.5323 0.8465 0.091 Uiso calc R 1 . .
C C3 0.4137(6) 0.6964(4) 0.6684(4) 0.0676(13) Uani d . 1 . .
H H3A 0.4709 0.7437 0.5970 0.081 Uiso calc R 1 . .
N N10 0.5365(5) 0.7290(4) 1.1004(3) 0.0689(11) Uani d . 1 . .
C C16 1.2126(7) 0.8384(5) 0.8732(5) 0.0717(14) Uani d . 1 . .
H H16A 1.2021 0.7656 0.9242 0.086 Uiso calc R 1 . .
H H16B 1.3235 0.8603 0.8305 0.086 Uiso calc R 1 . .
C C6 0.1968(8) 0.6455(6) 0.6151(6) 0.094(2) Uani d . 1 . .
H H6A 0.0907 0.6104 0.6573 0.113 Uiso calc R 1 . .
H H6B 0.1893 0.7191 0.5738 0.113 Uiso calc R 1 . .
C C19 0.5463(7) 0.8359(5) 1.0506(5) 0.0770(15) Uani d . 1 . .
H H19A 0.5332 0.8849 1.0858 0.092 Uiso calc R 1 . .
C C11 0.9731(8) 0.8412(5) 0.2743(4) 0.0855(18) Uani d . 1 . .
H H11A 0.9749 0.7991 0.2291 0.103 Uiso calc R 1 . .
H H11B 0.9032 0.8953 0.2593 0.103 Uiso calc R 1 . .
C C7 0.2747(9) 0.5958(6) 0.5366(6) 0.112(2) Uani d . 1 . .
H H7A 0.2365 0.6183 0.4749 0.168 Uiso calc R 1 . .
H H7B 0.2535 0.5200 0.5733 0.168 Uiso calc R 1 . .
H H7C 0.3860 0.6159 0.5094 0.168 Uiso calc R 1 . .
C C17 1.1544(10) 0.9058(6) 0.9382(6) 0.108(2) Uani d . 1 . .
H H17A 1.1984 0.8898 0.9968 0.162 Uiso calc R 1 . .
H H17B 1.0418 0.8928 0.9706 0.162 Uiso calc R 1 . .
H H17C 1.1846 0.9790 0.8901 0.162 Uiso calc R 1 . .
C C21 0.5084(9) 0.6655(6) 1.2194(5) 0.101(2) Uani d . 1 . .
H H21A 0.4195 0.6886 1.2659 0.121 Uiso calc R 1 . .
H H21B 0.4825 0.5914 1.2336 0.121 Uiso calc R 1 . .
C C22 0.6465(10) 0.6764(7) 1.2495(7) 0.124(3) Uani d . 1 . .
H H22A 0.6231 0.6372 1.3280 0.186 Uiso calc R 1 . .
H H22B 0.6743 0.7500 1.2332 0.186 Uiso calc R 1 . .
H H22C 0.7327 0.6492 1.2071 0.186 Uiso calc R 1 . .
C C12 1.1279(9) 0.8917(6) 0.2418(6) 0.128(3) Uani d . 1 . .
H H12A 1.1616 0.9374 0.1643 0.192 Uiso calc R 1 . .
H H12B 1.1989 0.8387 0.2524 0.192 Uiso calc R 1 . .
H H12C 1.1272 0.9329 0.2868 0.192 Uiso calc R 1 . .

loop_
_atom_site_aniso_label
_atom_site_aniso_U_11
_atom_site_aniso_U_22
_atom_site_aniso_U_33
_atom_site_aniso_U_12
_atom_site_aniso_U_13
_atom_site_aniso_U_23
Cd1 0.0538(2) 0.0523(2) 0.0494(2) 0.00817(14) -0.01671(15) -0.01999(15)
S1 0.0938(11) 0.0607(8) 0.0959(11) 0.0180(8) -0.0099(9) -0.0294(8)
S2 0.1011(12) 0.0581(8) 0.1125(12) 0.0222(8) -0.0405(10) -0.0274(8)
N7 0.056(2) 0.067(2) 0.060(2) 0.0033(19) -0.0172(19) -0.022(2)
N3 0.060(2) 0.061(2) 0.060(2) 0.0050(19) -0.0202(19) -0.0252(19)
N5 0.065(2) 0.061(2) 0.051(2) 0.0095(19) -0.0187(18) -0.0218(18)
N8 0.055(2) 0.064(2) 0.056(2) 0.0100(18) -0.0183(18) -0.0246(19)
N4 0.059(2) 0.088(3) 0.074(3) 0.008(2) -0.025(2) -0.042(2)
N1 0.083(3) 0.067(3) 0.068(3) 0.023(2) -0.024(2) -0.021(2)
C1 0.054(3) 0.051(3) 0.046(2) -0.002(2) -0.0098(19) -0.0088(19)
N9 0.059(2) 0.065(2) 0.057(2) 0.0081(18) -0.0157(18) -0.0280(19)
N2 0.092(3) 0.064(3) 0.080(3) 0.023(2) -0.036(3) -0.024(2)
C2 0.065(3) 0.050(3) 0.051(2) -0.002(2) -0.021(2) -0.008(2)
C13 0.062(3) 0.069(3) 0.057(3) 0.003(2) -0.021(2) -0.016(2)
N6 0.081(3) 0.064(3) 0.051(2) 0.000(2) -0.019(2) -0.0190(19)
C20 0.081(4) 0.064(3) 0.070(3) 0.010(3) -0.020(3) -0.030(3)
C15 0.065(3) 0.064(3) 0.057(3) -0.001(2) -0.020(2) -0.013(2)
C18 0.070(3) 0.069(3) 0.060(3) 0.008(2) -0.022(2) -0.024(3)
C8 0.096(4) 0.054(3) 0.056(3) 0.010(3) -0.025(3) -0.021(2)
C10 0.085(4) 0.059(3) 0.060(3) 0.003(3) -0.023(3) -0.022(2)
C5 0.075(3) 0.061(3) 0.068(3) 0.005(3) -0.021(3) -0.021(2)
C14 0.062(3) 0.063(3) 0.069(3) -0.004(2) -0.022(3) -0.017(2)
C9 0.094(4) 0.074(4) 0.064(3) 0.017(3) -0.026(3) -0.038(3)
C4 0.069(3) 0.071(3) 0.080(4) -0.004(3) -0.018(3) -0.025(3)
C3 0.056(3) 0.083(4) 0.063(3) 0.004(3) -0.020(2) -0.028(3)
N10 0.068(3) 0.086(3) 0.054(2) 0.006(2) -0.019(2) -0.028(2)
C16 0.067(3) 0.079(4) 0.083(4) 0.014(3) -0.039(3) -0.034(3)
C6 0.078(4) 0.134(6) 0.104(5) 0.023(4) -0.046(4) -0.070(5)
C19 0.086(4) 0.082(4) 0.074(4) 0.015(3) -0.024(3) -0.044(3)
C11 0.101(5) 0.097(4) 0.048(3) 0.001(4) -0.019(3) -0.021(3)
C7 0.123(6) 0.141(7) 0.108(5) 0.023(5) -0.056(5) -0.072(5)
C17 0.141(7) 0.128(6) 0.101(5) 0.049(5) -0.075(5) -0.066(5)
C21 0.114(6) 0.134(6) 0.051(3) 0.016(5) -0.027(3) -0.030(4)
C22 0.134(7) 0.160(8) 0.119(6) 0.065(6) -0.075(6) -0.071(6)
C12 0.121(6) 0.144(7) 0.087(5) -0.055(5) -0.006(4) -0.028(5)

loop_
_atom_type_symbol
_atom_type_description
_atom_type_scat_dispersion_real
_atom_type_scat_dispersion_imag
_atom_type_scat_source
C C 0.0033 0.0016 'International Tables Vol C Tables 4.2.6.8 and 6.1.1.4'
H H 0.0000 0.0000 'International Tables Vol C Tables 4.2.6.8 and 6.1.1.4'
N N 0.0061 0.0033 'International Tables Vol C Tables 4.2.6.8 and 6.1.1.4'
S S 0.1246 0.1234 'International Tables Vol C Tables 4.2.6.8 and 6.1.1.4'
Cd Cd -0.8075 1.2024 'International Tables Vol C Tables 4.2.6.8 and 6.1.1.4'

loop_
_geom_angle_atom_site_label_1
_geom_angle_atom_site_label_2
_geom_angle_atom_site_label_3
_geom_angle_site_symmetry_1
_geom_angle_site_symmetry_3
_geom_angle
_geom_angle_publ_flag
N3 Cd1 N9 . . 94.24(14) ?
N3 Cd1 N5 . . 87.15(14) ?
N9 Cd1 N5 . . 178.61(13) ?
N3 Cd1 N7 . . 177.92(13) ?
N9 Cd1 N7 . . 87.36(14) ?
N5 Cd1 N7 . . 91.26(14) ?
N3 Cd1 N2 . . 92.07(17) ?
N9 Cd1 N2 . . 91.78(16) ?
N5 Cd1 N2 . . 88.03(16) ?
N7 Cd1 N2 . . 89.21(17) ?
N3 Cd1 N1 . . 89.13(16) ?
N9 Cd1 N1 . . 88.71(15) ?
N5 Cd1 N1 . . 91.45(15) ?
N7 Cd1 N1 . . 89.58(16) ?
N2 Cd1 N1 . . 178.67(16) ?
C13 N7 C15 . . 104.6(4) ?
C13 N7 Cd1 . . 124.5(3) ?
C15 N7 Cd1 . . 130.9(3) ?
C3 N3 C5 . . 104.7(4) ?
C3 N3 Cd1 . . 124.5(3) ?
C5 N3 Cd1 . . 130.6(4) ?
C8 N5 C10 . . 104.9(4) ?
C8 N5 Cd1 . . 124.6(3) ?
C10 N5 Cd1 . . 130.5(3) ?
C13 N8 C14 . . 106.6(4) ?
C13 N8 C16 . . 125.4(4) ?
C14 N8 C16 . . 128.0(4) ?
C3 N4 C4 . . 106.5(4) ?
C3 N4 C6 . . 126.2(5) ?
C4 N4 C6 . . 127.3(5) ?
C1 N1 Cd1 . . 148.8(4) ?
N1 C1 S1 . . 178.7(5) ?
C18 N9 C20 . . 104.9(4) ?
C18 N9 Cd1 . . 125.6(3) ?
C20 N9 Cd1 . . 127.8(3) ?
C2 N2 Cd1 . . 152.1(4) ?
N2 C2 S2 . . 178.3(5) ?
N7 C13 N8 . . 112.0(4) ?
N7 C13 H13A . . 124.0 ?
N8 C13 H13A . . 124.0 ?
C8 N6 C9 . . 106.5(4) ?
C8 N6 C11 . . 126.1(5) ?
C9 N6 C11 . . 127.4(5) ?
C19 C20 N9 . . 109.4(5) ?
C19 C20 H20A . . 125.3 ?
N9 C20 H20A . . 125.3 ?
C14 C15 N7 . . 109.9(5) ?
C14 C15 H15A . . 125.0 ?
N7 C15 H15A . . 125.0 ?
N9 C18 N10 . . 112.2(5) ?
N9 C18 H18A . . 123.9 ?
N10 C18 H18A . . 123.9 ?
N5 C8 N6 . . 112.6(4) ?
N5 C8 H8A . . 123.7 ?
N6 C8 H8A . . 123.7 ?
C9 C10 N5 . . 109.6(5) ?
C9 C10 H10A . . 125.2 ?
N5 C10 H10A . . 125.2 ?
C4 C5 N3 . . 109.4(5) ?
C4 C5 H5A . . 125.3 ?
N3 C5 H5A . . 125.3 ?
C15 C14 N8 . . 106.9(5) ?
C15 C14 H14A . . 126.6 ?
N8 C14 H14A . . 126.6 ?
C10 C9 N6 . . 106.3(5) ?
C10 C9 H9A . . 126.8 ?
N6 C9 H9A . . 126.8 ?
C5 C4 N4 . . 106.5(5) ?
C5 C4 H4A . . 126.8 ?
N4 C4 H4A . . 126.8 ?
N3 C3 N4 . . 112.9(5) ?
N3 C3 H3A . . 123.5 ?
N4 C3 H3A . . 123.5 ?
C18 N10 C19 . . 106.4(4) ?
C18 N10 C21 . . 125.2(5) ?
C19 N10 C21 . . 128.3(5) ?
C17 C16 N8 . . 112.9(5) ?
C17 C16 H16A . . 109.0 ?
N8 C16 H16A . . 109.0 ?
C17 C16 H16B . . 109.0 ?
N8 C16 H16B . . 109.0 ?
H16A C16 H16B . . 107.8 ?
C7 C6 N4 . . 113.2(6) ?
C7 C6 H6A . . 108.9 ?
N4 C6 H6A . . 108.9 ?
C7 C6 H6B . . 108.9 ?
N4 C6 H6B . . 108.9 ?
H6A C6 H6B . . 107.7 ?
C20 C19 N10 . . 107.0(5) ?
C20 C19 H19A . . 126.5 ?
N10 C19 H19A . . 126.5 ?
C12 C11 N6 . . 112.7(6) ?
C12 C11 H11A . . 109.0 ?
N6 C11 H11A . . 109.0 ?
C12 C11 H11B . . 109.0 ?
N6 C11 H11B . . 109.0 ?
H11A C11 H11B . . 107.8 ?
C6 C7 H7A . . 109.5 ?
C6 C7 H7B . . 109.5 ?
H7A C7 H7B . . 109.5 ?
C6 C7 H7C . . 109.5 ?
H7A C7 H7C . . 109.5 ?
H7B C7 H7C . . 109.5 ?
C16 C17 H17A . . 109.5 ?
C16 C17 H17B . . 109.5 ?
H17A C17 H17B . . 109.5 ?
C16 C17 H17C . . 109.5 ?
H17A C17 H17C . . 109.5 ?
H17B C17 H17C . . 109.5 ?
C22 C21 N10 . . 111.3(7) ?
C22 C21 H21A . . 109.4 ?
N10 C21 H21A . . 109.4 ?
C22 C21 H21B . . 109.4 ?
N10 C21 H21B . . 109.4 ?
H21A C21 H21B . . 108.0 ?
C21 C22 H22A . . 109.5 ?
C21 C22 H22B . . 109.5 ?
H22A C22 H22B . . 109.5 ?
C21 C22 H22C . . 109.5 ?
H22A C22 H22C . . 109.5 ?
H22B C22 H22C . . 109.5 ?
C11 C12 H12A . . 109.5 ?
C11 C12 H12B . . 109.5 ?
H12A C12 H12B . . 109.5 ?
C11 C12 H12C . . 109.5 ?
H12A C12 H12C . . 109.5 ?
H12B C12 H12C . . 109.5 ?

loop_
_geom_bond_atom_site_label_1
_geom_bond_atom_site_label_2
_geom_bond_site_symmetry_2
_geom_bond_distance
_geom_bond_publ_flag
Cd1 N3 . 2.311(4) ?
Cd1 N9 . 2.331(4) ?
Cd1 N5 . 2.334(4) ?
Cd1 N7 . 2.339(4) ?
Cd1 N2 . 2.370(5) ?
Cd1 N1 . 2.389(4) ?
S1 C1 . 1.608(5) ?
S2 C2 . 1.627(5) ?
N7 C13 . 1.322(6) ?
N7 C15 . 1.377(6) ?
N3 C3 . 1.310(6) ?
N3 C5 . 1.383(7) ?
N5 C8 . 1.296(6) ?
N5 C10 . 1.371(6) ?
N8 C13 . 1.350(6) ?
N8 C14 . 1.357(6) ?
N8 C16 . 1.467(6) ?
N4 C3 . 1.331(7) ?
N4 C4 . 1.371(7) ?
N4 C6 . 1.457(7) ?
N1 C1 . 1.154(6) ?
N9 C18 . 1.326(6) ?
N9 C20 . 1.359(6) ?
N2 C2 . 1.154(6) ?
C13 H13A . 0.9300 ?
N6 C8 . 1.332(6) ?
N6 C9 . 1.359(6) ?
N6 C11 . 1.467(6) ?
C20 C19 . 1.354(7) ?
C20 H20A . 0.9300 ?
C15 C14 . 1.350(7) ?
C15 H15A . 0.9300 ?
C18 N10 . 1.328(6) ?
C18 H18A . 0.9300 ?
C8 H8A . 0.9300 ?
C10 C9 . 1.345(7) ?
C10 H10A . 0.9300 ?
C5 C4 . 1.354(8) ?
C5 H5A . 0.9300 ?
C14 H14A . 0.9300 ?
C9 H9A . 0.9300 ?
C4 H4A . 0.9300 ?
C3 H3A . 0.9300 ?
N10 C19 . 1.356(7) ?
N10 C21 . 1.474(7) ?
C16 C17 . 1.460(8) ?
C16 H16A . 0.9700 ?
C16 H16B . 0.9700 ?
C6 C7 . 1.442(8) ?
C6 H6A . 0.9700 ?
C6 H6B . 0.9700 ?
C19 H19A . 0.9300 ?
C11 C12 . 1.429(9) ?
C11 H11A . 0.9700 ?
C11 H11B . 0.9700 ?
C7 H7A . 0.9600 ?
C7 H7B . 0.9600 ?
C7 H7C . 0.9600 ?
C17 H17A . 0.9600 ?
C17 H17B . 0.9600 ?
C17 H17C . 0.9600 ?
C21 C22 . 1.462(10) ?
C21 H21A . 0.9700 ?
C21 H21B . 0.9700 ?
C22 H22A . 0.9600 ?
C22 H22B . 0.9600 ?
C22 H22C . 0.9600 ?
C12 H12A . 0.9600 ?
C12 H12B . 0.9600 ?
C12 H12C . 0.9600 ?

loop_
_geom_hbond_atom_site_label_D
_geom_hbond_atom_site_label_H
_geom_hbond_atom_site_label_A
_geom_hbond_site_symmetry_A
_geom_hbond_distance_DH
_geom_hbond_distance_HA
_geom_hbond_distance_DA
_geom_hbond_angle_DHA
_geom_hbond_publ_flag
C18 H18A N1 ? 0.93 2.814 3.324(8) 116 y
C8 H8A N2 ? 0.93 2.722 3.279(8) 119 y
C3 H3A N5 ? 0.93 2.973 3.346(7) 106 y
C5 H5A N1 2_667 0.93 2.978 3.873(8) 162 y

loop_
_geom_torsion_atom_site_label_1
_geom_torsion_atom_site_label_2
_geom_torsion_atom_site_label_3
_geom_torsion_atom_site_label_4
_geom_torsion_site_symmetry_1
_geom_torsion_site_symmetry_2
_geom_torsion_site_symmetry_3
_geom_torsion_site_symmetry_4
_geom_torsion
_geom_torsion_publ_flag
N3 Cd1 N7 C13 . . . . -103(4) ?
N9 Cd1 N7 C13 . . . . 36.8(4) ?
N5 Cd1 N7 C13 . . . . -143.4(4) ?
N2 Cd1 N7 C13 . . . . 128.6(4) ?
N1 Cd1 N7 C13 . . . . -51.9(4) ?
N3 Cd1 N7 C15 . . . . 81(4) ?
N9 Cd1 N7 C15 . . . . -138.7(4) ?
N5 Cd1 N7 C15 . . . . 41.1(4) ?
N2 Cd1 N7 C15 . . . . -46.9(4) ?
N1 Cd1 N7 C15 . . . . 132.6(4) ?
N9 Cd1 N3 C3 . . . . 142.9(4) ?
N5 Cd1 N3 C3 . . . . -36.9(4) ?
N7 Cd1 N3 C3 . . . . -77(4) ?
N2 Cd1 N3 C3 . . . . 51.0(4) ?
N1 Cd1 N3 C3 . . . . -128.4(4) ?
N9 Cd1 N3 C5 . . . . -42.8(4) ?
N5 Cd1 N3 C5 . . . . 137.4(4) ?
N7 Cd1 N3 C5 . . . . 97(4) ?
N2 Cd1 N3 C5 . . . . -134.7(4) ?
N1 Cd1 N3 C5 . . . . 45.9(4) ?
N3 Cd1 N5 C8 . . . . 105.4(4) ?
N9 Cd1 N5 C8 . . . . -69(5) ?
N7 Cd1 N5 C8 . . . . -76.0(4) ?
N2 Cd1 N5 C8 . . . . 13.2(4) ?
N1 Cd1 N5 C8 . . . . -165.6(4) ?
N3 Cd1 N5 C10 . . . . -75.3(5) ?
N9 Cd1 N5 C10 . . . . 111(5) ?
N7 Cd1 N5 C10 . . . . 103.4(5) ?
N2 Cd1 N5 C10 . . . . -167.4(5) ?
N1 Cd1 N5 C10 . . . . 13.8(5) ?
N3 Cd1 N1 C1 . . . . 95.1(8) ?
N9 Cd1 N1 C1 . . . . -170.6(9) ?
N5 Cd1 N1 C1 . . . . 8.0(9) ?
N7 Cd1 N1 C1 . . . . -83.3(8) ?
N2 Cd1 N1 C1 . . . . -59(6) ?
Cd1 N1 C1 S1 . . . . 12E1(2) ?
N3 Cd1 N9 C18 . . . . 82.4(4) ?
N5 Cd1 N9 C18 . . . . -103(5) ?
N7 Cd1 N9 C18 . . . . -96.3(4) ?
N2 Cd1 N9 C18 . . . . 174.6(4) ?
N1 Cd1 N9 C18 . . . . -6.7(4) ?
N3 Cd1 N9 C20 . . . . -115.1(4) ?
N5 Cd1 N9 C20 . . . . 59(5) ?
N7 Cd1 N9 C20 . . . . 66.2(4) ?
N2 Cd1 N9 C20 . . . . -22.9(4) ?
N1 Cd1 N9 C20 . . . . 155.9(4) ?
N3 Cd1 N2 C2 . . . . 76.6(10) ?
N9 Cd1 N2 C2 . . . . -17.7(10) ?
N5 Cd1 N2 C2 . . . . 163.7(10) ?
N7 Cd1 N2 C2 . . . . -105.1(10) ?
N1 Cd1 N2 C2 . . . . -129(6) ?
Cd1 N2 C2 S2 . . . . -23(18) ?
C15 N7 C13 N8 . . . . 0.7(6) ?
Cd1 N7 C13 N8 . . . . -175.8(3) ?
C14 N8 C13 N7 . . . . -2.3(6) ?
C16 N8 C13 N7 . . . . 179.1(4) ?
C18 N9 C20 C19 . . . . 0.0(6) ?
Cd1 N9 C20 C19 . . . . -165.4(4) ?
C13 N7 C15 C14 . . . . 1.2(6) ?
Cd1 N7 C15 C14 . . . . 177.4(3) ?
C20 N9 C18 N10 . . . . 0.4(6) ?
Cd1 N9 C18 N10 . . . . 166.2(3) ?
C10 N5 C8 N6 . . . . -0.4(6) ?
Cd1 N5 C8 N6 . . . . 179.1(3) ?
C9 N6 C8 N5 . . . . -0.1(7) ?
C11 N6 C8 N5 . . . . -178.3(5) ?
C8 N5 C10 C9 . . . . 0.7(6) ?
Cd1 N5 C10 C9 . . . . -178.8(4) ?
C3 N3 C5 C4 . . . . 0.5(6) ?
Cd1 N3 C5 C4 . . . . -174.7(4) ?
N7 C15 C14 N8 . . . . -2.6(6) ?
C13 N8 C14 C15 . . . . 3.0(6) ?
C16 N8 C14 C15 . . . . -178.6(5) ?
N5 C10 C9 N6 . . . . -0.7(7) ?
C8 N6 C9 C10 . . . . 0.5(6) ?
C11 N6 C9 C10 . . . . 178.7(5) ?
N3 C5 C4 N4 . . . . -1.0(6) ?
C3 N4 C4 C5 . . . . 1.0(6) ?
C6 N4 C4 C5 . . . . 179.7(5) ?
C5 N3 C3 N4 . . . . 0.2(6) ?
Cd1 N3 C3 N4 . . . . 175.7(3) ?
C4 N4 C3 N3 . . . . -0.8(6) ?
C6 N4 C3 N3 . . . . -179.4(5) ?
N9 C18 N10 C19 . . . . -0.6(6) ?
N9 C18 N10 C21 . . . . -178.0(5) ?
C13 N8 C16 C17 . . . . -80.3(7) ?
C14 N8 C16 C17 . . . . 101.5(7) ?
C3 N4 C6 C7 . . . . 70.8(9) ?
C4 N4 C6 C7 . . . . -107.5(7) ?
N9 C20 C19 N10 . . . . -0.3(7) ?
C18 N10 C19 C20 . . . . 0.5(6) ?
C21 N10 C19 C20 . . . . 177.9(6) ?
C8 N6 C11 C12 . . . . 79.8(9) ?
C9 N6 C11 C12 . . . . -98.2(8) ?
C18 N10 C21 C22 . . . . 104.3(7) ?
C19 N10 C21 C22 . . . . -72.6(9) ?
